data_4344615
loop_
_publ_author_name
'Subbarao, Udumula'
'Rayaprol, Sudhindra'
'Dally, Rebecca'
'Graf, Michael J.'
'Peter, Sebastian C.'

_publ_section_title
;
 Swinging Symmetry, Multiple Structural Phase Transitions, and Versatile
 Physical Properties in RECuGa3 (RE = La-Nd, Sm-Gd).
;
_journal_issue 2
_journal_name_full 'Inorganic chemistry'
_journal_page_first 666
_journal_page_last 675
_journal_paper_doi 10.1021/acs.inorgchem.5b02023
_journal_volume 55
_journal_year 2016
_chemical_formula_sum 'Cu Ga3 Sm'
_chemical_formula_weight 423.05
_chemical_name_systematic
;
 ?
;
_space_group_IT_number 107
_symmetry_cell_setting tetragonal
_symmetry_space_group_name_Hall 'I 4 -2'
_symmetry_space_group_name_H-M 'I 4 m m'
_atom_sites_solution_primary direct
_atom_sites_solution_secondary difmap
_audit_creation_method SHELXL-97
_cell_angle_alpha 90.00
_cell_angle_beta 90.00
_cell_angle_gamma 90.00
_cell_formula_units_Z 2
_cell_length_a 4.1441(3)
_cell_length_b 4.1441(3)
_cell_length_c 10.5568(11)
_cell_measurement_reflns_used 1237
_cell_measurement_temperature 293(2)
_cell_measurement_theta_max 43.80
_cell_measurement_theta_min 3.86
_cell_volume 181.30(3)
_computing_cell_refinement 'SMART APEX II'
_computing_data_collection 'SMART APEX II (Bruker,2010)'
_computing_data_reduction 'SAINT (Bruker,2000)'
_computing_molecular_graphics 'Ortep-3v2 for windows (Farrugia, 1997)'
_computing_publication_material 'PLATON (Spek, 2008)'
_computing_structure_refinement 'SHELXL-97 (Sheldrick, 2008)'
_computing_structure_solution 'SHELXS-97 (Sheldrick, 2008)'
_diffrn_ambient_temperature 293(2)
_diffrn_measured_fraction_theta_full 0.996
_diffrn_measured_fraction_theta_max 0.996
_diffrn_measurement_device_type 'CCD area detector'
_diffrn_measurement_method 'phi and omega scans'
_diffrn_radiation_monochromator graphite
_diffrn_radiation_source 'fine-focus sealed tube'
_diffrn_radiation_type MoK\a
_diffrn_radiation_wavelength 0.71073
_diffrn_reflns_av_R_equivalents 0.0558
_diffrn_reflns_av_sigmaI/netI 0.0605
_diffrn_reflns_limit_h_max 8
_diffrn_reflns_limit_h_min -7
_diffrn_reflns_limit_k_max 3
_diffrn_reflns_limit_k_min -7
_diffrn_reflns_limit_l_max 20
_diffrn_reflns_limit_l_min -20
_diffrn_reflns_number 1237
_diffrn_reflns_theta_full 43.80
_diffrn_reflns_theta_max 43.80
_diffrn_reflns_theta_min 3.86
_exptl_absorpt_coefficient_mu 43.442
_exptl_absorpt_correction_T_max 0.2200
_exptl_absorpt_correction_T_min 0.0978
_exptl_absorpt_correction_type empirical
_exptl_crystal_colour grey
_exptl_crystal_density_diffrn 7.750
_exptl_crystal_density_method 'not measured'
_exptl_crystal_description block
_exptl_crystal_F_000 368
_exptl_crystal_size_max 0.10
_exptl_crystal_size_mid 0.05
_exptl_crystal_size_min 0.05
_refine_diff_density_max 7.703
_refine_diff_density_min -5.069
_refine_diff_density_rms 0.883
_refine_ls_abs_structure_details 'Flack H D (1983), Acta Cryst. A39, 876-881'
_refine_ls_abs_structure_Flack 0.62(15)
_refine_ls_extinction_coef 0.002(2)
_refine_ls_extinction_expression Fc^*^=kFc[1+0.001xFc^2^\l^3^/sin(2\q)]^-1/4^
_refine_ls_extinction_method SHELXL
_refine_ls_goodness_of_fit_ref 1.067
_refine_ls_matrix_type full
_refine_ls_number_parameters 15
_refine_ls_number_reflns 446
_refine_ls_number_restraints 1
_refine_ls_restrained_S_all 1.066
_refine_ls_R_factor_all 0.0477
_refine_ls_R_factor_gt 0.0475
_refine_ls_shift/su_max 0.000
_refine_ls_shift/su_mean 0.000
_refine_ls_structure_factor_coef Fsqd
_refine_ls_weighting_details 'calc w=1/[\s^2^(Fo^2^)+(0.0850P)^2^+0.0862P] where P=(Fo^2^+2Fc^2^)/3'
_refine_ls_weighting_scheme calc
_refine_ls_wR_factor_gt 0.1180
_refine_ls_wR_factor_ref 0.1182
_reflns_number_gt 441
_reflns_number_total 446
_reflns_threshold_expression >2\s(I)
_cod_data_source_file ic5b02023_si_002.cif
_cod_data_source_block SmCuGa3_300K
_cod_depositor_comments
;
The following automatic conversions were performed:

'_symmetry_cell_setting' value 'Tetragonal' changed to 'tetragonal'
according to
/usr/data/users/saulius/crontab/automatic-downloads/current/ACS/lib/dictionaries/cif_core.dic
dictionary named 'cif_core.dic' version 2.4.2 from 2011-04-26.

Automatic conversion script
Id: cif_fix_values 4268 2015-11-12 08:31:59Z antanas 
;
_cod_original_sg_symbol_H-M I4mm
_cod_database_code 4344615

loop_
_symmetry_equiv_pos_as_xyz
'x, y, z'
'-x, -y, z'
'-y, x, z'
'y, -x, z'
'x, -y, z'
'-x, y, z'
'-y, -x, z'
'y, x, z'
'x+1/2, y+1/2, z+1/2'
'-x+1/2, -y+1/2, z+1/2'
'-y+1/2, x+1/2, z+1/2'
'y+1/2, -x+1/2, z+1/2'
'x+1/2, -y+1/2, z+1/2'
'-x+1/2, y+1/2, z+1/2'
'-y+1/2, -x+1/2, z+1/2'
'y+1/2, x+1/2, z+1/2'

loop_
_atom_site_label
_atom_site_type_symbol
_atom_site_fract_x
_atom_site_fract_y
_atom_site_fract_z
_atom_site_U_iso_or_equiv
_atom_site_adp_type
_atom_site_occupancy
_atom_site_symmetry_multiplicity
_atom_site_calc_flag
_atom_site_refinement_flags
Sm Sm 0.0000 0.0000 0.1483 0.00583(17) Uani 1 8 d S
Cu Cu 0.5000 0.5000 0.02047(19) 0.0080(3) Uani 1 8 d S
Ga1 Ga 0.5000 0.0000 0.89813(12) 0.0081(2) Uani 1 4 d S
Ga2 Ga 0.5000 0.5000 0.24362(19) 0.0075(3) Uani 1 8 d S

loop_
_atom_site_aniso_label
_atom_site_aniso_U_11
_atom_site_aniso_U_22
_atom_site_aniso_U_33
_atom_site_aniso_U_23
_atom_site_aniso_U_13
_atom_site_aniso_U_12
Sm 0.0072(2) 0.0072(2) 0.0030(3) 0.000 0.000 0.000
Cu 0.0111(5) 0.0111(5) 0.0018(6) 0.000 0.000 0.000
Ga1 0.0106(9) 0.0099(9) 0.0038(4) 0.000 0.000 0.000
Ga2 0.0102(4) 0.0102(4) 0.0023(5) 0.000 0.000 0.000

loop_
_atom_type_symbol
_atom_type_description
_atom_type_scat_dispersion_real
_atom_type_scat_dispersion_imag
_atom_type_scat_source
Cu Cu 0.3201 1.2651 'International Tables Vol C Tables 4.2.6.8 and 6.1.1.4'
Ga Ga 0.2307 1.6083 'International Tables Vol C Tables 4.2.6.8 and 6.1.1.4'
Sm Sm -0.1638 3.4418 'International Tables Vol C Tables 4.2.6.8 and 6.1.1.4'

loop_
_geom_angle_atom_site_label_1
_geom_angle_atom_site_label_2
_geom_angle_atom_site_label_3
_geom_angle
_geom_angle_site_symmetry_1
_geom_angle_site_symmetry_3
Ga2 Sm Ga2 142.11(7) . 1_445
Ga2 Sm Ga2 83.95(2) . 1_455
Ga2 Sm Ga2 83.95(2) 1_445 1_455
Ga2 Sm Ga2 83.95(2) . 1_545
Ga2 Sm Ga2 83.95(2) 1_445 1_545
Ga2 Sm Ga2 142.11(7) 1_455 1_545
Ga2 Sm Cu 174.21(5) . 1_445
Ga2 Sm Cu 43.68(4) 1_445 1_445
Ga2 Sm Cu 97.807(16) 1_455 1_445
Ga2 Sm Cu 97.807(16) 1_545 1_445
Ga2 Sm Cu 43.68(4) . .
Ga2 Sm Cu 174.21(5) 1_445 .
Ga2 Sm Cu 97.807(16) 1_455 .
Ga2 Sm Cu 97.807(16) 1_545 .
Cu Sm Cu 130.53(7) 1_445 .
Ga2 Sm Cu 97.807(16) . 1_455
Ga2 Sm Cu 97.807(16) 1_445 1_455
Ga2 Sm Cu 43.68(4) 1_455 1_455
Ga2 Sm Cu 174.21(5) 1_545 1_455
Cu Sm Cu 79.92(3) 1_445 1_455
Cu Sm Cu 79.92(3) . 1_455
Ga2 Sm Cu 97.807(16) . 1_545
Ga2 Sm Cu 97.807(16) 1_445 1_545
Ga2 Sm Cu 174.21(5) 1_455 1_545
Ga2 Sm Cu 43.68(4) 1_545 1_545
Cu Sm Cu 79.92(3) 1_445 1_545
Cu Sm Cu 79.92(3) . 1_545
Cu Sm Cu 130.53(7) 1_455 1_545
Ga2 Sm Ga1 48.05(3) . 11_544
Ga2 Sm Ga1 99.09(3) 1_445 11_544
Ga2 Sm Ga1 99.09(3) 1_455 11_544
Ga2 Sm Ga1 48.05(3) 1_545 11_544
Cu Sm Ga1 136.54(2) 1_445 11_544
Cu Sm Ga1 86.11(3) . 11_544
Cu Sm Ga1 136.54(2) 1_455 11_544
Cu Sm Ga1 86.11(3) 1_545 11_544
Ga2 Sm Ga1 48.05(3) . 9_454
Ga2 Sm Ga1 99.09(3) 1_445 9_454
Ga2 Sm Ga1 48.05(3) 1_455 9_454
Ga2 Sm Ga1 99.09(3) 1_545 9_454
Cu Sm Ga1 136.54(2) 1_445 9_454
Cu Sm Ga1 86.11(3) . 9_454
Cu Sm Ga1 86.11(3) 1_455 9_454
Cu Sm Ga1 136.54(2) 1_545 9_454
Ga1 Sm Ga1 51.811(17) 11_544 9_454
Ga2 Sm Ga1 99.09(3) . 9_444
Ga2 Sm Ga1 48.05(3) 1_445 9_444
Ga2 Sm Ga1 99.09(3) 1_455 9_444
Ga2 Sm Ga1 48.05(3) 1_545 9_444
Cu Sm Ga1 86.11(3) 1_445 9_444
Cu Sm Ga1 136.54(2) . 9_444
Cu Sm Ga1 136.54(2) 1_455 9_444
Cu Sm Ga1 86.11(3) 1_545 9_444
Ga1 Sm Ga1 51.811(17) 11_544 9_444
Ga1 Sm Ga1 76.32(3) 9_454 9_444
Ga2 Sm Ga1 99.09(3) . 11_444
Ga2 Sm Ga1 48.05(3) 1_445 11_444
Ga2 Sm Ga1 48.05(3) 1_455 11_444
Ga2 Sm Ga1 99.09(3) 1_545 11_444
Cu Sm Ga1 86.11(3) 1_445 11_444
Cu Sm Ga1 136.54(2) . 11_444
Cu Sm Ga1 86.11(3) 1_455 11_444
Cu Sm Ga1 136.54(2) 1_545 11_444
Ga1 Sm Ga1 76.32(3) 11_544 11_444
Ga1 Sm Ga1 51.811(17) 9_454 11_444
Ga1 Sm Ga1 51.811(17) 9_444 11_444
Ga2 Cu Ga1 121.94(5) . 3_554
Ga2 Cu Ga1 121.94(5) . 1_554
Ga1 Cu Ga1 73.75(5) 3_554 1_554
Ga2 Cu Ga1 121.94(5) . 3_654
Ga1 Cu Ga1 116.13(11) 3_554 3_654
Ga1 Cu Ga1 73.75(5) 1_554 3_654
Ga2 Cu Ga1 121.94(5) . 1_564
Ga1 Cu Ga1 73.75(5) 3_554 1_564
Ga1 Cu Ga1 116.13(11) 1_554 1_564
Ga1 Cu Ga1 73.75(5) 3_654 1_564
Ga2 Cu Sm 65.27(3) . 1_665
Ga1 Cu Sm 140.028(11) 3_554 1_665
Ga1 Cu Sm 140.028(11) 1_554 1_665
Ga1 Cu Sm 71.11(2) 3_654 1_665
Ga1 Cu Sm 71.11(2) 1_564 1_665
Ga2 Cu Sm 65.27(3) . .
Ga1 Cu Sm 71.11(2) 3_554 .
Ga1 Cu Sm 71.11(2) 1_554 .
Ga1 Cu Sm 140.028(11) 3_654 .
Ga1 Cu Sm 140.028(11) 1_564 .
Sm Cu Sm 130.53(7) 1_665 .
Ga2 Cu Sm 65.27(3) . 1_565
Ga1 Cu Sm 71.11(2) 3_554 1_565
Ga1 Cu Sm 140.028(11) 1_554 1_565
Ga1 Cu Sm 140.028(11) 3_654 1_565
Ga1 Cu Sm 71.11(2) 1_564 1_565
Sm Cu Sm 79.92(3) 1_665 1_565
Sm Cu Sm 79.92(3) . 1_565
Ga2 Cu Sm 65.27(3) . 1_655
Ga1 Cu Sm 140.028(11) 3_554 1_655
Ga1 Cu Sm 71.11(2) 1_554 1_655
Ga1 Cu Sm 71.11(2) 3_654 1_655
Ga1 Cu Sm 140.028(11) 1_564 1_655
Sm Cu Sm 79.92(3) 1_665 1_655
Sm Cu Sm 79.92(3) . 1_655
Sm Cu Sm 130.53(7) 1_565 1_655
Cu Ga1 Cu 116.13(11) 1_556 1_546
Cu Ga1 Ga2 109.10(3) 1_556 9_445
Cu Ga1 Ga2 109.10(3) 1_546 9_445
Cu Ga1 Ga2 109.10(3) 1_556 9_545
Cu Ga1 Ga2 109.10(3) 1_546 9_545
Ga2 Ga1 Ga2 103.58(9) 9_445 9_545
Cu Ga1 Ga1 53.12(3) 1_556 3_655
Cu Ga1 Ga1 126.88(3) 1_546 3_655
Ga2 Ga1 Ga1 123.75(2) 9_445 3_655
Ga2 Ga1 Ga1 56.25(2) 9_545 3_655
Cu Ga1 Ga1 126.88(3) 1_556 3_545
Cu Ga1 Ga1 53.12(3) 1_546 3_545
Ga2 Ga1 Ga1 56.25(2) 9_445 3_545
Ga2 Ga1 Ga1 123.75(2) 9_545 3_545
Ga1 Ga1 Ga1 180.000(1) 3_655 3_545
Cu Ga1 Ga1 53.12(3) 1_556 3
Cu Ga1 Ga1 126.88(3) 1_546 3
Ga2 Ga1 Ga1 56.25(2) 9_445 3
Ga2 Ga1 Ga1 123.75(2) 9_545 3
Ga1 Ga1 Ga1 90.0 3_655 3
Ga1 Ga1 Ga1 90.0 3_545 3
Cu Ga1 Ga1 126.88(3) 1_556 3_645
Cu Ga1 Ga1 53.12(3) 1_546 3_645
Ga2 Ga1 Ga1 123.75(2) 9_445 3_645
Ga2 Ga1 Ga1 56.25(2) 9_545 3_645
Ga1 Ga1 Ga1 90.0 3_655 3_645
Ga1 Ga1 Ga1 90.0 3_545 3_645
Ga1 Ga1 Ga1 180.000(1) 3 3_645
Cu Ga1 Sm 160.10(6) 1_556 9_545
Cu Ga1 Sm 83.78(5) 1_546 9_545
Ga2 Ga1 Sm 60.90(3) 9_445 9_545
Ga2 Ga1 Sm 60.90(3) 9_545 9_545
Ga1 Ga1 Sm 115.905(8) 3_655 9_545
Ga1 Ga1 Sm 64.095(8) 3_545 9_545
Ga1 Ga1 Sm 115.905(8) 3 9_545
Ga1 Ga1 Sm 64.095(8) 3_645 9_545
Cu Ga1 Sm 83.78(5) 1_556 9
Cu Ga1 Sm 160.10(6) 1_546 9
Ga2 Ga1 Sm 60.90(3) 9_445 9
Ga2 Ga1 Sm 60.90(3) 9_545 9
Ga1 Ga1 Sm 64.095(8) 3_655 9
Ga1 Ga1 Sm 115.905(8) 3_545 9
Ga1 Ga1 Sm 64.095(8) 3 9
Ga1 Ga1 Sm 115.905(8) 3_645 9
Sm Ga1 Sm 76.32(3) 9_545 9
Cu Ga1 Sm 65.41(4) 1_556 1_656
Cu Ga1 Sm 65.41(4) 1_546 1_656
Ga2 Ga1 Sm 166.32(5) 9_445 1_656
Ga2 Ga1 Sm 90.10(4) 9_545 1_656
Ga1 Ga1 Sm 64.124(8) 3_655 1_656
Ga1 Ga1 Sm 115.876(8) 3_545 1_656
Ga1 Ga1 Sm 115.876(8) 3 1_656
Ga1 Ga1 Sm 64.124(8) 3_645 1_656
Sm Ga1 Sm 128.219(4) 9_545 1_656
Sm Ga1 Sm 128.218(4) 9 1_656
Cu Ga1 Sm 65.41(4) 1_556 1_556
Cu Ga1 Sm 65.41(4) 1_546 1_556
Ga2 Ga1 Sm 90.10(4) 9_445 1_556
Ga2 Ga1 Sm 166.32(5) 9_545 1_556
Ga1 Ga1 Sm 115.876(8) 3_655 1_556
Ga1 Ga1 Sm 64.124(8) 3_545 1_556
Ga1 Ga1 Sm 64.124(8) 3 1_556
Ga1 Ga1 Sm 115.876(8) 3_645 1_556
Sm Ga1 Sm 128.218(4) 9_545 1_556
Sm Ga1 Sm 128.218(4) 9 1_556
Sm Ga1 Sm 76.22(3) 1_656 1_556
Cu Ga2 Ga1 128.21(4) . 11_554
Cu Ga2 Ga1 128.21(4) . 9_554
Ga1 Ga2 Ga1 67.50(4) 11_554 9_554
Cu Ga2 Ga1 128.21(4) . 11_544
Ga1 Ga2 Ga1 103.58(8) 11_554 11_544
Ga1 Ga2 Ga1 67.50(4) 9_554 11_544
Cu Ga2 Ga1 128.21(4) . 9_454
Ga1 Ga2 Ga1 67.50(4) 11_554 9_454
Ga1 Ga2 Ga1 103.58(8) 9_554 9_454
Ga1 Ga2 Ga1 67.50(4) 11_544 9_454
Cu Ga2 Sm 71.06(4) . .
Ga1 Ga2 Sm 136.58(3) 11_554 .
Ga1 Ga2 Sm 136.58(3) 9_554 .
Ga1 Ga2 Sm 71.053(16) 11_544 .
Ga1 Ga2 Sm 71.053(16) 9_454 .
Cu Ga2 Sm 71.06(4) . 1_665
Ga1 Ga2 Sm 71.053(16) 11_554 1_665
Ga1 Ga2 Sm 71.053(16) 9_554 1_665
Ga1 Ga2 Sm 136.58(3) 11_544 1_665
Ga1 Ga2 Sm 136.58(3) 9_454 1_665
Sm Ga2 Sm 142.11(7) . 1_665
Cu Ga2 Sm 71.06(4) . 1_655
Ga1 Ga2 Sm 136.58(3) 11_554 1_655
Ga1 Ga2 Sm 71.053(16) 9_554 1_655
Ga1 Ga2 Sm 71.053(16) 11_544 1_655
Ga1 Ga2 Sm 136.58(3) 9_454 1_655
Sm Ga2 Sm 83.95(2) . 1_655
Sm Ga2 Sm 83.95(2) 1_665 1_655
Cu Ga2 Sm 71.06(4) . 1_565
Ga1 Ga2 Sm 71.053(16) 11_554 1_565
Ga1 Ga2 Sm 136.58(3) 9_554 1_565
Ga1 Ga2 Sm 136.58(3) 11_544 1_565
Ga1 Ga2 Sm 71.053(16) 9_454 1_565
Sm Ga2 Sm 83.95(2) . 1_565
Sm Ga2 Sm 83.95(2) 1_665 1_565
Sm Ga2 Sm 142.11(7) 1_655 1_565

loop_
_geom_bond_atom_site_label_1
_geom_bond_atom_site_label_2
_geom_bond_distance
_geom_bond_site_symmetry_2
Sm Ga2 3.0981(7) .
Sm Ga2 3.0981(7) 1_445
Sm Ga2 3.0981(7) 1_455
Sm Ga2 3.0981(7) 1_545
Sm Cu 3.2263(9) 1_445
Sm Cu 3.2263(9) .
Sm Cu 3.2263(9) 1_455
Sm Cu 3.2263(9) 1_545
Sm Ga1 3.3536(10) 11_544
Sm Ga1 3.3536(10) 9_454
Sm Ga1 3.3536(10) 9_444
Sm Ga1 3.3536(10) 11_444
Cu Ga2 2.356(3) .
Cu Ga1 2.4416(14) 3_554
Cu Ga1 2.4416(14) 1_554
Cu Ga1 2.4416(14) 3_654
Cu Ga1 2.4416(14) 1_564
Cu Sm 3.2263(9) 1_665
Cu Sm 3.2263(9) 1_565
Cu Sm 3.2263(9) 1_655
Ga1 Cu 2.4416(14) 1_556
Ga1 Cu 2.4416(14) 1_546
Ga1 Ga2 2.6371(15) 9_445
Ga1 Ga2 2.6371(15) 9_545
Ga1 Ga1 2.9303(2) 3_655
Ga1 Ga1 2.9303(2) 3_545
Ga1 Ga1 2.9303(2) 3
Ga1 Ga1 2.9303(2) 3_645
Ga1 Sm 3.3536(10) 9_545
Ga1 Sm 3.3536(10) 9
Ga1 Sm 3.3572(10) 1_656
Ga1 Sm 3.3572(10) 1_556
Ga2 Ga1 2.6371(15) 11_554
Ga2 Ga1 2.6371(15) 9_554
Ga2 Ga1 2.6371(15) 11_544
Ga2 Ga1 2.6371(15) 9_454
Ga2 Sm 3.0981(7) 1_665
Ga2 Sm 3.0981(7) 1_655
Ga2 Sm 3.0981(7) 1_565
